data_4346477
loop_
_publ_author_name
'Das, Raj Kumar'
'Aggarwal, Himanshu'
'Barbour, Leonard J.'

_publ_section_title
;
 Anomalous Anisotropic Thermal Expansion in a One-Dimensional Coordination
 Polymer Driven by Conformational Flexibility.
;
_journal_issue 17
_journal_name_full 'Inorganic chemistry'
_journal_page_first 8171
_journal_page_last 8173
_journal_paper_doi 10.1021/acs.inorgchem.5b01560
_journal_volume 54
_journal_year 2015
_chemical_formula_moiety 'C12 H10 Li2 N2 O5, 2(C0.50 H2 O0.50)'
_chemical_formula_sum 'C13 H14 Li2 N2 O6'
_chemical_formula_weight 308.14
_space_group_IT_number 15
_space_group_name_Hall '-C 2yc'
_space_group_name_H-M_alt 'C 1 2/c 1'
_symmetry_cell_setting monoclinic
_symmetry_space_group_name_Hall '-C 2yc'
_symmetry_space_group_name_H-M 'C 1 2/c 1'
_atom_sites_solution_hydrogens geom
_atom_sites_solution_primary direct
_atom_sites_solution_secondary difmap
_audit_creation_method SHELXL-97
_cell_angle_alpha 90.00
_cell_angle_beta 107.494(4)
_cell_angle_gamma 90.00
_cell_formula_units_Z 4
_cell_length_a 17.598(5)
_cell_length_b 9.702(3)
_cell_length_c 10.040(3)
_cell_measurement_reflns_used 1240
_cell_measurement_temperature 260(2)
_cell_measurement_theta_max 25.86
_cell_measurement_theta_min 2.42
_cell_volume 1634.9(8)
_computing_cell_refinement 'SAINT (Bruker, 2009)'
_computing_data_reduction SAINT
_computing_molecular_graphics 'X-Seed (Barbour 2001)'
_computing_structure_refinement 'SHELXL-97 (Sheldrick, 1997)'
_computing_structure_solution 'SHELXS-97 (Sheldrick, 1990)'
_diffrn_ambient_temperature 260(2)
_diffrn_measured_fraction_theta_full 0.995
_diffrn_measured_fraction_theta_max 0.995
_diffrn_measurement_device_type 'CCD area detector'
_diffrn_measurement_method 'phi and omega scans'
_diffrn_radiation_monochromator graphite
_diffrn_radiation_source 'fine-focus sealed tube'
_diffrn_radiation_type MoK\a
_diffrn_radiation_wavelength 0.71073
_diffrn_reflns_av_R_equivalents 0.0211
_diffrn_reflns_av_sigmaI/netI 0.0255
_diffrn_reflns_limit_h_max 21
_diffrn_reflns_limit_h_min -21
_diffrn_reflns_limit_k_max 9
_diffrn_reflns_limit_k_min -11
_diffrn_reflns_limit_l_max 11
_diffrn_reflns_limit_l_min -12
_diffrn_reflns_number 4513
_diffrn_reflns_theta_full 26.00
_diffrn_reflns_theta_max 26.00
_diffrn_reflns_theta_min 2.42
_exptl_absorpt_coefficient_mu 0.097
_exptl_absorpt_correction_T_max 0.9933
_exptl_absorpt_correction_T_min 0.9648
_exptl_absorpt_correction_type multi-scan
_exptl_absorpt_process_details SADABS
_exptl_crystal_colour colorless
_exptl_crystal_density_diffrn 1.252
_exptl_crystal_density_method 'not measured'
_exptl_crystal_description plate
_exptl_crystal_F_000 640
_exptl_crystal_size_max 0.372
_exptl_crystal_size_mid 0.185
_exptl_crystal_size_min 0.069
_refine_diff_density_max 0.424
_refine_diff_density_min -0.203
_refine_diff_density_rms 0.054
_refine_ls_extinction_method none
_refine_ls_goodness_of_fit_ref 1.069
_refine_ls_hydrogen_treatment mixed
_refine_ls_matrix_type full
_refine_ls_number_parameters 123
_refine_ls_number_reflns 1597
_refine_ls_number_restraints 2
_refine_ls_restrained_S_all 1.069
_refine_ls_R_factor_all 0.0610
_refine_ls_R_factor_gt 0.0515
_refine_ls_shift/su_max 0.000
_refine_ls_shift/su_mean 0.000
_refine_ls_structure_factor_coef Fsqd
_refine_ls_weighting_details 'calc w=1/[\s^2^(Fo^2^)+(0.1041P)^2^+0.3630P] where P=(Fo^2^+2Fc^2^)/3'
_refine_ls_weighting_scheme calc
_refine_ls_wR_factor_gt 0.1550
_refine_ls_wR_factor_ref 0.1648
_reflns_number_gt 1297
_reflns_number_total 1597
_reflns_threshold_expression >2sigma(I)
_cod_data_source_file ic5b01560_si_002.cif
_cod_data_source_block LJB_1_260K
_cod_depositor_comments
;
The following automatic conversions were performed:

data item '_symmetry_cell_setting' value 'Monoclinic' was changed to
'monoclinic' in accordance with the
/home/saulius/struct/COD-crude-data/automatic-downloads/DataCite-retrospective/ACS/depositions/lib/dictionaries/cif_core.dic
dictionary named 'cif_core.dic' version 2.4.2 last updated on
2011-04-26.

Automatic conversion script
Id: cif_fix_values 6909 2019-04-08 15:41:33Z antanas 
;
_cod_original_cell_volume 1635.0(8)
_cod_original_sg_symbol_H-M C2/c
_cod_database_code 4346477

loop_
_symmetry_equiv_pos_as_xyz
'x, y, z'
'-x, y, -z+1/2'
'x+1/2, y+1/2, z'
'-x+1/2, y+1/2, -z+1/2'
'-x, -y, -z'
'x, -y, z-1/2'
'-x+1/2, -y+1/2, -z'
'x+1/2, -y+1/2, z-1/2'

loop_
_atom_site_label
_atom_site_type_symbol
_atom_site_fract_x
_atom_site_fract_y
_atom_site_fract_z
_atom_site_U_iso_or_equiv
_atom_site_adp_type
_atom_site_occupancy
_atom_site_symmetry_multiplicity
_atom_site_calc_flag
_atom_site_refinement_flags
O1 O 0.10513(7) 0.07601(14) 0.32285(12) 0.0370(4) Uani 1 1 d .
O1W O 0.0000 -0.17546(18) 0.2500 0.0319(5) Uani 1 2 d S
N1 N 0.35775(10) 0.18984(19) 0.2236(2) 0.0492(5) Uani 1 1 d .
C1 C 0.11925(9) 0.07628(17) 0.20884(17) 0.0273(4) Uani 1 1 d .
Li1 Li 0.03246(16) -0.0274(3) 0.3943(3) 0.0316(6) Uani 1 1 d .
O2 O 0.07029(6) 0.04481(13) 0.09407(12) 0.0346(4) Uani 1 1 d .
C2 C 0.20260(9) 0.11638(18) 0.21070(17) 0.0299(4) Uani 1 1 d .
O3 O 0.0066(7) 0.3903(6) 0.1930(8) 0.149(5) Uani 0.50 1 d PD
C3 C 0.25083(13) 0.1859(3) 0.3236(2) 0.0534(6) Uani 1 1 d .
H3 H 0.2323 0.2092 0.3982 0.064 Uiso 1 1 calc R
C4 C 0.32749(13) 0.2210(3) 0.3253(3) 0.0610(7) Uani 1 1 d .
H4 H 0.3593 0.2690 0.4021 0.073 Uiso 1 1 calc R
C5 C 0.31057(12) 0.1230(2) 0.1148(2) 0.0502(6) Uani 1 1 d .
H5 H 0.3307 0.1004 0.0420 0.060 Uiso 1 1 calc R
C6 C 0.23309(11) 0.0851(2) 0.1032(2) 0.0412(5) Uani 1 1 d .
H6 H 0.2021 0.0392 0.0241 0.049 Uiso 1 1 calc R
C7 C 0.0320(8) 0.4012(12) 0.0741(18) 0.170(5) Uani 0.50 1 d PD
H7A H 0.0060 0.4781 0.0187 0.255 Uiso 0.50 1 calc PR
H7B H 0.0189 0.3182 0.0201 0.255 Uiso 0.50 1 calc PR
H7C H 0.0887 0.4149 0.1018 0.255 Uiso 0.50 1 calc PR
H1W H -0.0419(15) -0.237(3) 0.248(3) 0.070(8) Uiso 1 1 d .
H1O3 H -0.037(2) 0.347(6) 0.193(5) 0.08(2) Uiso 0.50 1 d PD

loop_
_atom_site_aniso_label
_atom_site_aniso_U_11
_atom_site_aniso_U_22
_atom_site_aniso_U_33
_atom_site_aniso_U_23
_atom_site_aniso_U_13
_atom_site_aniso_U_12
O1 0.0295(7) 0.0578(8) 0.0262(7) -0.0042(5) 0.0123(5) -0.0113(5)
O1W 0.0205(8) 0.0373(10) 0.0396(10) 0.000 0.0117(7) 0.000
N1 0.0272(8) 0.0616(11) 0.0598(12) 0.0009(8) 0.0147(8) -0.0133(7)
C1 0.0221(8) 0.0358(9) 0.0242(8) -0.0006(6) 0.0074(6) -0.0035(6)
Li1 0.0233(13) 0.0497(17) 0.0238(14) 0.0012(12) 0.0101(11) 0.0011(12)
O2 0.0212(6) 0.0571(9) 0.0250(7) -0.0041(5) 0.0060(5) -0.0075(5)
C2 0.0224(9) 0.0378(10) 0.0301(9) 0.0008(7) 0.0087(7) -0.0053(7)
O3 0.160(8) 0.070(3) 0.152(9) -0.015(3) -0.053(9) 0.005(5)
C3 0.0390(11) 0.0817(16) 0.0438(12) -0.0225(10) 0.0189(9) -0.0277(10)
C4 0.0395(12) 0.0831(17) 0.0585(14) -0.0202(12) 0.0117(10) -0.0338(11)
C5 0.0323(11) 0.0733(15) 0.0523(13) -0.0050(10) 0.0235(10) -0.0094(10)
C6 0.0271(10) 0.0636(13) 0.0352(11) -0.0077(8) 0.0126(8) -0.0097(8)
C7 0.183(12) 0.115(8) 0.181(13) -0.002(8) 0.007(10) -0.017(7)

loop_
_atom_type_symbol
_atom_type_description
_atom_type_scat_dispersion_real
_atom_type_scat_dispersion_imag
_atom_type_scat_source
C C 0.0033 0.0016 'International Tables Vol C Tables 4.2.6.8 and 6.1.1.4'
H H 0.0000 0.0000 'International Tables Vol C Tables 4.2.6.8 and 6.1.1.4'
Li Li -0.0003 0.0001 'International Tables Vol C Tables 4.2.6.8 and 6.1.1.4'
N N 0.0061 0.0033 'International Tables Vol C Tables 4.2.6.8 and 6.1.1.4'
O O 0.0106 0.0060 'International Tables Vol C Tables 4.2.6.8 and 6.1.1.4'

loop_
_geom_angle_atom_site_label_1
_geom_angle_atom_site_label_2
_geom_angle_atom_site_label_3
_geom_angle
_geom_angle_site_symmetry_1
_geom_angle_site_symmetry_3
C1 O1 Li1 133.11(14) . .
Li1 O1W Li1 88.03(18) . 2
C4 N1 C5 116.80(16) . .
O1 C1 O2 125.08(15) . .
O1 C1 C2 116.82(14) . .
O2 C1 C2 118.10(14) . .
O1 C1 Li1 84.58(11) . 2
O2 C1 Li1 40.69(9) . 2
C2 C1 Li1 158.11(13) . 2
O2 Li1 O1 111.97(15) 6_556 .
O2 Li1 O2 90.30(12) 6_556 2
O1 Li1 O2 124.03(17) . 2
O2 Li1 O1W 128.87(16) 6_556 .
O1 Li1 O1W 100.48(13) . .
O2 Li1 O1W 103.34(13) 2 .
O2 Li1 C1 114.70(12) 6_556 2
O1 Li1 C1 110.36(13) . 2
O2 Li1 C1 24.40(6) 2 2
O1W Li1 C1 87.50(11) . 2
O2 Li1 Li1 45.94(9) 6_556 5_556
O1 Li1 Li1 131.6(2) . 5_556
O2 Li1 Li1 44.36(8) 2 5_556
O1W Li1 Li1 127.19(18) . 5_556
C1 Li1 Li1 68.76(11) 2 5_556
O2 Li1 Li1 173.72(13) 6_556 2
O1 Li1 Li1 73.89(11) . 2
O2 Li1 Li1 87.99(13) 2 2
O1W Li1 Li1 45.98(9) . 2
C1 Li1 Li1 63.79(10) 2 2
Li1 Li1 Li1 132.1(2) 5_556 2
C1 O2 Li1 155.37(13) . 6
C1 O2 Li1 114.91(13) . 2
Li1 O2 Li1 89.70(12) 6 2
C3 C2 C6 117.82(16) . .
C3 C2 C1 119.57(16) . .
C6 C2 C1 122.61(15) . .
O3 O3 C7 171.4(13) 2 .
C2 C3 C4 119.2(2) . .
N1 C4 C3 123.5(2) . .
N1 C5 C6 123.84(19) . .
C2 C6 C5 118.83(18) . .

loop_
_geom_bond_atom_site_label_1
_geom_bond_atom_site_label_2
_geom_bond_distance
_geom_bond_site_symmetry_2
O1 C1 1.242(2) .
O1 Li1 1.925(3) .
O1W Li1 1.998(3) .
O1W Li1 1.998(3) 2
N1 C4 1.321(3) .
N1 C5 1.326(3) .
C1 O2 1.252(2) .
C1 C2 1.512(2) .
C1 Li1 2.748(3) 2
Li1 O2 1.922(3) 6_556
Li1 O2 1.975(3) 2
Li1 C1 2.748(3) 2
Li1 Li1 2.749(5) 5_556
Li1 Li1 2.776(6) 2
O2 Li1 1.922(3) 6
O2 Li1 1.975(3) 2
C2 C3 1.372(3) .
C2 C6 1.376(2) .
O3 O3 1.23(2) 2
O3 C7 1.400(15) .
C3 C4 1.387(3) .
C5 C6 1.383(3) .
